data_4126127
loop_
_publ_author_name
'Wang, Dinghai'
'Wu, Lianqian'
'Wang, Fei'
'Wan, Xiaolong'
'Chen, Pinhong'
'Lin, Zhenyang'
'Liu, Guosheng'

_publ_section_title
;
 Asymmetric Copper-Catalyzed Intermolecular Aminoarylation of Styrenes:
 Efficient Access to Optical 2,2-Diarylethylamines.
;
_journal_issue 20
_journal_name_full 'Journal of the American Chemical Society'
_journal_page_first 6811
_journal_page_last 6814
_journal_paper_doi 10.1021/jacs.7b02455
_journal_volume 139
_journal_year 2017
_chemical_absolute_configuration ad
_chemical_formula_sum 'C21 H20 F N O2 S'
_chemical_formula_weight 369.44
_chemical_name_systematic
; 
 ? 
;
_space_group_crystal_system triclinic
_space_group_IT_number 1
_space_group_name_Hall 'P 1'
_space_group_name_H-M_alt 'P 1'
_symmetry_space_group_name_Hall 'P 1'
_symmetry_space_group_name_H-M 'P 1'
_atom_sites_solution_hydrogens geom
_audit_creation_method SHELXL-2013
_cell_angle_alpha 84.652(4)
_cell_angle_beta 70.657(3)
_cell_angle_gamma 67.909(3)
_cell_formula_units_Z 2
_cell_length_a 8.9044(15)
_cell_length_b 10.1505(17)
_cell_length_c 11.649(2)
_cell_measurement_reflns_used 1950
_cell_measurement_temperature 293(2)
_cell_measurement_theta_max 52.891
_cell_measurement_theta_min 5.213
_cell_volume 919.9(3)
_computing_cell_refinement 'Bruker SMART'
_computing_data_collection 'Bruker SMART'
_computing_data_reduction 'Bruker SHELXTL'
_computing_molecular_graphics 'Bruker SHELXTL'
_computing_publication_material 'Bruker SHELXTL'
_computing_structure_refinement 'SHELXL-2013 (Sheldrick, 2013)'
_computing_structure_solution 'Bruker SHELXTL'
_diffrn_ambient_temperature 293(2)
_diffrn_measured_fraction_theta_full 0.969
_diffrn_measured_fraction_theta_max 0.994
_diffrn_measurement_device_type 'CCD area detector'
_diffrn_measurement_method 'phi and omega scans'
_diffrn_radiation_type MoK\a
_diffrn_radiation_wavelength 0.71073
_diffrn_reflns_av_R_equivalents 0.0340
_diffrn_reflns_av_unetI/netI 0.0606
_diffrn_reflns_Laue_measured_fraction_full 0.969
_diffrn_reflns_Laue_measured_fraction_max 0.994
_diffrn_reflns_limit_h_max 10
_diffrn_reflns_limit_h_min -10
_diffrn_reflns_limit_k_max 8
_diffrn_reflns_limit_k_min -12
_diffrn_reflns_limit_l_max 12
_diffrn_reflns_limit_l_min -13
_diffrn_reflns_number 5069
_diffrn_reflns_point_group_measured_fraction_full 0.610
_diffrn_reflns_point_group_measured_fraction_max 0.626
_diffrn_reflns_theta_full 25.242
_diffrn_reflns_theta_max 25.000
_diffrn_reflns_theta_min 1.854
_exptl_absorpt_coefficient_mu 0.200
_exptl_absorpt_correction_T_max 0.7456
_exptl_absorpt_correction_T_min 0.5621
_exptl_absorpt_correction_type multi-scan
_exptl_absorpt_process_details sadabs
_exptl_crystal_colour colorless
_exptl_crystal_density_diffrn 1.334
_exptl_crystal_description prismatic
_exptl_crystal_F_000 388
_exptl_crystal_size_max 0.200
_exptl_crystal_size_mid 0.170
_exptl_crystal_size_min 0.120
_refine_diff_density_max 0.587
_refine_diff_density_min -0.316
_refine_diff_density_rms 0.069
_refine_ls_abs_structure_details
; 
 Flack x determined using 695 quotients [(I+)-(I-)]/[(I+)+(I-)] 
 (Parsons and Flack (2004), Acta Cryst. A60, s61). 
;
_refine_ls_abs_structure_Flack 0.15(10)
_refine_ls_extinction_method none
_refine_ls_goodness_of_fit_ref 1.046
_refine_ls_hydrogen_treatment constr
_refine_ls_matrix_type full
_refine_ls_number_parameters 471
_refine_ls_number_reflns 4061
_refine_ls_number_restraints 3
_refine_ls_restrained_S_all 1.046
_refine_ls_R_factor_all 0.0648
_refine_ls_R_factor_gt 0.0583
_refine_ls_shift/su_max 0.004
_refine_ls_shift/su_mean 0.001
_refine_ls_structure_factor_coef Fsqd
_refine_ls_weighting_details 'w=1/[\s^2^(Fo^2^)+(0.1082P)^2^+0.0429P] where P=(Fo^2^+2Fc^2^)/3'
_refine_ls_weighting_scheme calc
_refine_ls_wR_factor_gt 0.1534
_refine_ls_wR_factor_ref 0.1616
_reflns_Friedel_coverage 0.260
_reflns_Friedel_fraction_full 0.252
_reflns_Friedel_fraction_max 0.258
_reflns_number_gt 3542
_reflns_number_total 4061
_reflns_threshold_expression 'I > 2\s(I)'
_cod_data_source_file ja7b02455_si_003.cif
_cod_data_source_block cd17064
_cod_database_code 4126127
_shelx_space_group_comment
; 
The symmetry employed for this shelxl refinement is uniquely defined 
by the following loop, which should always be used as a source of 
symmetry information in preference to the above space-group names. 
They are only intended as comments. 
;
_shelx_estimated_absorpt_t_min 0.961
_shelx_estimated_absorpt_t_max 0.976
_shelxl_version_number 2013-4

loop_
_space_group_symop_operation_xyz
'x, y, z'

loop_
_atom_site_label
_atom_site_type_symbol
_atom_site_fract_x
_atom_site_fract_y
_atom_site_fract_z
_atom_site_U_iso_or_equiv
_atom_site_adp_type
_atom_site_occupancy
_atom_site_site_symmetry_order
_atom_site_calc_flag
_atom_site_refinement_flags_posn
_atom_site_refinement_flags_adp
S1 S 0.41869(17) 0.09919(14) 0.35647(12) 0.0467(4) Uani 1 1 d . .
S2 S 0.77939(17) 0.64008(14) 0.57445(11) 0.0464(4) Uani 1 1 d . .
F1 F 0.2892(7) 0.2993(5) 0.8554(5) 0.0949(16) Uani 1 1 d . .
F2 F 1.3424(4) 0.4271(4) 0.0769(3) 0.0619(9) Uani 1 1 d . .
N1 N 0.3208(7) 0.1897(6) 0.4869(5) 0.0416(12) Uani 1 1 d . .
N2 N 0.8780(7) 0.5453(6) 0.4476(5) 0.0429(13) Uani 1 1 d . .
O1 O 0.4420(7) -0.0459(5) 0.3828(5) 0.0585(13) Uani 1 1 d . .
O2 O 0.3231(7) 0.1693(6) 0.2755(5) 0.0683(15) Uani 1 1 d . .
O3 O 0.7585(7) 0.7832(5) 0.5458(5) 0.0614(14) Uani 1 1 d . .
O4 O 0.8691(8) 0.5721(7) 0.6567(5) 0.0709(16) Uani 1 1 d . .
C1 C 0.3525(8) 0.1210(7) 0.5972(6) 0.0436(16) Uani 1 1 d . .
H1A H 0.4401 0.1451 0.6122 0.052 Uiso 1 1 calc R U
H1B H 0.3956 0.0186 0.5842 0.052 Uiso 1 1 calc R U
C2 C 0.1913(8) 0.1652(6) 0.7104(5) 0.0391(14) Uani 1 1 d . .
H2 H 0.1520 0.2686 0.7218 0.047 Uiso 1 1 calc R U
C3 C 0.2483(8) 0.0989(7) 0.8188(6) 0.0420(15) Uani 1 1 d . .
C4 C 0.2603(11) -0.0390(8) 0.8518(7) 0.064(2) Uani 1 1 d . .
H4 H 0.2293 -0.0918 0.8090 0.077 Uiso 1 1 calc R U
C5 C 0.3189(14) -0.0982(9) 0.9491(8) 0.079(3) Uani 1 1 d . .
H5 H 0.3275 -0.1908 0.9701 0.095 Uiso 1 1 calc R U
C6 C 0.3641(10) -0.0212(9) 1.0144(7) 0.062(2) Uani 1 1 d . .
H6 H 0.4051 -0.0620 1.0782 0.074 Uiso 1 1 calc R U
C7 C 0.3481(10) 0.1142(9) 0.9846(7) 0.059(2) Uani 1 1 d . .
H7 H 0.3752 0.1682 1.0293 0.071 Uiso 1 1 calc R U
C8 C 0.2917(8) 0.1721(8) 0.8880(6) 0.0467(16) Uani 1 1 d . .
C9 C 0.0431(7) 0.1330(6) 0.7020(6) 0.0398(15) Uani 1 1 d . .
C10 C 0.0648(9) 0.0220(8) 0.6319(7) 0.0520(18) Uani 1 1 d . .
H10 H 0.1729 -0.0315 0.5805 0.062 Uiso 1 1 calc R U
C11 C -0.0797(11) -0.0105(10) 0.6387(9) 0.072(2) Uani 1 1 d . .
H11 H -0.0662 -0.0851 0.5909 0.086 Uiso 1 1 calc R U
C12 C -0.2367(10) 0.0661(10) 0.7141(9) 0.069(3) Uani 1 1 d . .
H12 H -0.3297 0.0411 0.7213 0.083 Uiso 1 1 calc R U
C13 C -0.2587(10) 0.1817(10) 0.7806(10) 0.078(3) Uani 1 1 d . .
H13 H -0.3675 0.2366 0.8300 0.094 Uiso 1 1 calc R U
C14 C -0.1216(9) 0.2158(8) 0.7744(7) 0.0553(19) Uani 1 1 d . .
H14 H -0.1381 0.2945 0.8186 0.066 Uiso 1 1 calc R U
C15 C 0.3026(10) 0.3392(7) 0.4794(7) 0.0556(19) Uani 1 1 d . .
H15A H 0.2145 0.3913 0.5506 0.083 Uiso 1 1 calc R U
H15B H 0.2724 0.3781 0.4083 0.083 Uiso 1 1 calc R U
H15C H 0.4090 0.3466 0.4744 0.083 Uiso 1 1 calc R U
C16 C 0.6219(8) 0.1156(7) 0.2971(6) 0.0461(16) Uani 1 1 d . .
C17 C 0.7321(10) 0.0704(8) 0.3650(7) 0.060(2) Uani 1 1 d . .
H17 H 0.7002 0.0288 0.4392 0.072 Uiso 1 1 calc R U
C18 C 0.8880(11) 0.0858(9) 0.3250(9) 0.071(2) Uani 1 1 d . .
H18 H 0.9615 0.0584 0.3712 0.085 Uiso 1 1 calc R U
C19 C 0.9303(11) 0.1452(9) 0.2100(11) 0.087(3) Uani 1 1 d . .
H19 H 1.0348 0.1572 0.1805 0.105 Uiso 1 1 calc R U
C20 C 0.8258(14) 0.1858(11) 0.1400(9) 0.084(3) Uani 1 1 d . .
H20 H 0.8607 0.2207 0.0631 0.101 Uiso 1 1 calc R U
C21 C 0.6643(11) 0.1742(9) 0.1858(7) 0.068(2) Uani 1 1 d . .
H21 H 0.5880 0.2054 0.1416 0.082 Uiso 1 1 calc R U
C22 C 0.8468(8) 0.6120(7) 0.3353(5) 0.0393(15) Uani 1 1 d . .
H22A H 0.8055 0.7145 0.3463 0.047 Uiso 1 1 calc R U
H22B H 0.7580 0.5884 0.3217 0.047 Uiso 1 1 calc R U
C23 C 1.0070(8) 0.5643(7) 0.2227(6) 0.0396(14) Uani 1 1 d . .
H23 H 1.0483 0.4606 0.2133 0.047 Uiso 1 1 calc R U
C24 C 1.1531(9) 0.6042(6) 0.2273(5) 0.0406(15) Uani 1 1 d . .
C25 C 1.1360(10) 0.7135(8) 0.3002(7) 0.0570(19) Uani 1 1 d . .
H25 H 1.0285 0.7636 0.3541 0.068 Uiso 1 1 calc R U
C26 C 1.2698(11) 0.7504(8) 0.2960(7) 0.060(2) Uani 1 1 d . .
H26 H 1.2515 0.8269 0.3438 0.072 Uiso 1 1 calc R U
C27 C 1.4313(11) 0.6752(9) 0.2214(8) 0.068(2) Uani 1 1 d . .
H27 H 1.5234 0.6978 0.2212 0.082 Uiso 1 1 calc R U
C28 C 1.4569(10) 0.5657(8) 0.1466(8) 0.062(2) Uani 1 1 d . .
H28 H 1.5653 0.5136 0.0949 0.074 Uiso 1 1 calc R U
C29 C 1.3148(9) 0.5362(7) 0.1514(6) 0.0491(17) Uani 1 1 d . .
C30 C 0.9503(8) 0.6290(7) 0.1134(5) 0.0404(14) Uani 1 1 d . .
C31 C 0.9126(11) 0.7698(8) 0.0876(7) 0.065(2) Uani 1 1 d . .
H31 H 0.9299 0.8284 0.1347 0.078 Uiso 1 1 calc R U
C32 C 0.8499(12) 0.8265(9) -0.0059(8) 0.079(3) Uani 1 1 d . .
H32 H 0.8228 0.9231 -0.0200 0.095 Uiso 1 1 calc R U
C33 C 0.8270(10) 0.7435(10) -0.0778(8) 0.064(2) Uani 1 1 d . .
H33 H 0.7875 0.7825 -0.1425 0.076 Uiso 1 1 calc R U
C34 C 0.8616(11) 0.6033(10) -0.0555(7) 0.065(2) Uani 1 1 d . .
H34 H 0.8428 0.5465 -0.1032 0.078 Uiso 1 1 calc R U
C35 C 0.9251(10) 0.5455(9) 0.0388(6) 0.0568(19) Uani 1 1 d . .
H35 H 0.9513 0.4489 0.0527 0.068 Uiso 1 1 calc R U
C36 C 0.8954(10) 0.3949(8) 0.4562(7) 0.0576(19) Uani 1 1 d . .
H36A H 0.8061 0.3837 0.4341 0.086 Uiso 1 1 calc R U
H36B H 0.8868 0.3657 0.5381 0.086 Uiso 1 1 calc R U
H36C H 1.0047 0.3374 0.4019 0.086 Uiso 1 1 calc R U
C37 C 0.5742(9) 0.6279(6) 0.6320(5) 0.0440(16) Uani 1 1 d . .
C38 C 0.4705(9) 0.6682(7) 0.5615(7) 0.0517(17) Uani 1 1 d . .
H38 H 0.5029 0.7065 0.4858 0.062 Uiso 1 1 calc R U
C39 C 0.3142(9) 0.6502(8) 0.6069(8) 0.063(2) Uani 1 1 d . .
H39 H 0.2443 0.6736 0.5581 0.076 Uiso 1 1 calc R U
C40 C 0.2600(11) 0.6013(9) 0.7164(8) 0.069(2) Uani 1 1 d . .
H40 H 0.1542 0.5914 0.7441 0.083 Uiso 1 1 calc R U
C41 C 0.3623(14) 0.5664(10) 0.7863(7) 0.076(3) Uani 1 1 d . .
H41 H 0.3244 0.5339 0.8638 0.092 Uiso 1 1 calc R U
C42 C 0.5236(11) 0.5771(8) 0.7464(6) 0.0594(19) Uani 1 1 d . .
H42 H 0.5937 0.5511 0.7952 0.071 Uiso 1 1 calc R U

loop_
_atom_site_aniso_label
_atom_site_aniso_U_11
_atom_site_aniso_U_22
_atom_site_aniso_U_33
_atom_site_aniso_U_23
_atom_site_aniso_U_13
_atom_site_aniso_U_12
S1 0.0546(10) 0.0581(10) 0.0390(9) 0.0045(7) -0.0197(8) -0.0300(8)
S2 0.0559(11) 0.0554(10) 0.0366(9) 0.0021(7) -0.0189(8) -0.0264(8)
F1 0.153(5) 0.078(3) 0.103(3) 0.027(2) -0.074(3) -0.073(3)
F2 0.0524(19) 0.067(2) 0.057(2) -0.0090(16) -0.0074(15) -0.0176(16)
N1 0.046(3) 0.044(3) 0.041(3) 0.011(2) -0.018(2) -0.021(2)
N2 0.047(3) 0.049(3) 0.039(3) 0.007(2) -0.020(2) -0.020(3)
O1 0.069(4) 0.061(3) 0.054(3) -0.002(2) -0.016(3) -0.035(3)
O2 0.057(3) 0.094(4) 0.064(4) 0.010(3) -0.035(3) -0.027(3)
O3 0.078(4) 0.062(3) 0.057(3) -0.004(2) -0.013(3) -0.045(3)
O4 0.092(4) 0.102(4) 0.036(3) 0.005(2) -0.033(3) -0.044(3)
C1 0.043(4) 0.054(4) 0.042(4) 0.010(3) -0.021(3) -0.021(3)
C2 0.048(4) 0.031(3) 0.034(3) -0.002(2) -0.010(3) -0.012(3)
C3 0.035(3) 0.045(4) 0.050(4) 0.004(3) -0.018(3) -0.016(3)
C4 0.089(5) 0.049(4) 0.066(5) 0.005(3) -0.042(4) -0.025(4)
C5 0.127(8) 0.051(4) 0.075(5) 0.023(4) -0.060(5) -0.030(5)
C6 0.061(5) 0.084(6) 0.037(4) 0.014(3) -0.020(3) -0.022(4)
C7 0.060(5) 0.092(6) 0.043(4) 0.003(4) -0.021(3) -0.045(4)
C8 0.047(4) 0.059(4) 0.046(4) 0.005(3) -0.014(3) -0.035(3)
C9 0.028(3) 0.044(4) 0.050(4) 0.008(3) -0.014(3) -0.017(3)
C10 0.039(4) 0.066(5) 0.059(5) -0.002(4) -0.023(3) -0.021(3)
C11 0.061(5) 0.085(6) 0.091(7) -0.003(5) -0.043(5) -0.035(5)
C12 0.043(5) 0.084(6) 0.102(7) 0.026(5) -0.041(5) -0.036(4)
C13 0.035(4) 0.084(6) 0.105(7) 0.019(5) -0.021(4) -0.017(4)
C14 0.045(4) 0.048(4) 0.074(5) 0.009(3) -0.023(4) -0.017(3)
C15 0.066(5) 0.039(4) 0.056(5) 0.010(3) -0.013(4) -0.019(3)
C16 0.036(3) 0.044(4) 0.054(4) -0.006(3) -0.010(3) -0.013(3)
C17 0.063(5) 0.064(5) 0.052(5) 0.009(4) -0.013(4) -0.029(4)
C18 0.053(5) 0.067(5) 0.084(7) -0.006(4) -0.004(4) -0.026(4)
C19 0.047(5) 0.071(6) 0.124(9) -0.005(6) 0.008(6) -0.030(4)
C20 0.074(6) 0.083(6) 0.083(7) 0.015(5) -0.003(5) -0.036(5)
C21 0.071(5) 0.070(5) 0.061(5) 0.020(4) -0.012(4) -0.036(4)
C22 0.035(3) 0.051(4) 0.036(4) 0.002(3) -0.015(3) -0.017(3)
C23 0.042(3) 0.052(4) 0.042(4) 0.013(3) -0.024(3) -0.029(3)
C24 0.056(4) 0.045(4) 0.028(3) 0.011(3) -0.023(3) -0.020(3)
C25 0.062(5) 0.058(5) 0.056(5) 0.002(3) -0.014(4) -0.031(4)
C26 0.072(6) 0.065(5) 0.064(5) 0.014(4) -0.028(4) -0.043(4)
C27 0.063(6) 0.085(6) 0.080(6) 0.029(5) -0.044(5) -0.041(5)
C28 0.038(4) 0.069(5) 0.078(5) 0.022(4) -0.024(4) -0.019(3)
C29 0.045(4) 0.052(4) 0.042(4) 0.007(3) -0.013(3) -0.012(3)
C30 0.039(3) 0.056(4) 0.023(3) -0.002(2) -0.005(3) -0.017(3)
C31 0.100(6) 0.051(4) 0.059(5) 0.003(3) -0.053(4) -0.020(4)
C32 0.097(6) 0.065(5) 0.064(5) 0.004(4) -0.043(5) -0.004(4)
C33 0.052(5) 0.084(6) 0.056(5) 0.006(4) -0.030(4) -0.016(4)
C34 0.069(5) 0.101(6) 0.043(4) 0.002(4) -0.023(4) -0.048(5)
C35 0.073(5) 0.074(5) 0.039(4) 0.009(3) -0.019(4) -0.045(4)
C36 0.062(5) 0.055(4) 0.059(5) 0.005(3) -0.028(4) -0.018(4)
C37 0.066(5) 0.031(3) 0.030(3) 0.004(2) -0.008(3) -0.019(3)
C38 0.042(4) 0.047(4) 0.058(5) 0.006(3) -0.012(3) -0.012(3)
C39 0.040(4) 0.060(5) 0.081(6) 0.000(4) -0.020(4) -0.007(3)
C40 0.064(6) 0.071(5) 0.062(5) -0.009(4) 0.006(4) -0.033(4)
C41 0.107(7) 0.073(5) 0.042(4) 0.005(4) 0.012(4) -0.057(5)
C42 0.080(5) 0.057(4) 0.036(4) 0.002(3) -0.010(4) -0.026(4)

loop_
_atom_type_symbol
_atom_type_description
_atom_type_scat_dispersion_real
_atom_type_scat_dispersion_imag
_atom_type_scat_source
C C 0.0033 0.0016 'International Tables Vol C Tables 4.2.6.8 and 6.1.1.4'
H H 0.0000 0.0000 'International Tables Vol C Tables 4.2.6.8 and 6.1.1.4'
N N 0.0061 0.0033 'International Tables Vol C Tables 4.2.6.8 and 6.1.1.4'
O O 0.0106 0.0060 'International Tables Vol C Tables 4.2.6.8 and 6.1.1.4'
F F 0.0171 0.0103 'International Tables Vol C Tables 4.2.6.8 and 6.1.1.4'
S S 0.1246 0.1234 'International Tables Vol C Tables 4.2.6.8 and 6.1.1.4'

loop_
_geom_angle_atom_site_label_1
_geom_angle_atom_site_label_2
_geom_angle_atom_site_label_3
_geom_angle
O1 S1 O2 118.8(3)
O1 S1 N1 106.9(3)
O2 S1 N1 107.2(3)
O1 S1 C16 109.2(3)
O2 S1 C16 107.5(3)
N1 S1 C16 106.5(3)
O4 S2 O3 119.4(3)
O4 S2 N2 106.9(3)
O3 S2 N2 107.6(3)
O4 S2 C37 107.4(3)
O3 S2 C37 108.5(3)
N2 S2 C37 106.3(3)
C15 N1 C1 114.9(5)
C15 N1 S1 114.7(4)
C1 N1 S1 119.3(5)
C36 N2 C22 114.2(5)
C36 N2 S2 116.0(4)
C22 N2 S2 118.4(4)
N1 C1 C2 113.0(6)
N1 C1 H1A 109.0
C2 C1 H1A 109.0
N1 C1 H1B 109.0
C2 C1 H1B 109.0
H1A C1 H1B 107.8
C9 C2 C3 113.2(5)
C9 C2 C1 115.5(5)
C3 C2 C1 106.7(5)
C9 C2 H2 107.0
C3 C2 H2 107.0
C1 C2 H2 107.0
C8 C3 C4 116.9(6)
C8 C3 C2 121.6(6)
C4 C3 C2 121.5(6)
C3 C4 C5 120.0(7)
C3 C4 H4 120.0
C5 C4 H4 120.0
C6 C5 C4 120.9(7)
C6 C5 H5 119.5
C4 C5 H5 119.5
C7 C6 C5 119.2(7)
C7 C6 H6 120.4
C5 C6 H6 120.4
C6 C7 C8 119.9(7)
C6 C7 H7 120.1
C8 C7 H7 120.1
F1 C8 C3 118.0(6)
F1 C8 C7 118.7(6)
C3 C8 C7 123.1(6)
C10 C9 C14 119.3(6)
C10 C9 C2 122.6(6)
C14 C9 C2 118.0(6)
C9 C10 C11 119.2(7)
C9 C10 H10 120.4
C11 C10 H10 120.4
C12 C11 C10 120.6(8)
C12 C11 H11 119.7
C10 C11 H11 119.7
C11 C12 C13 119.8(7)
C11 C12 H12 120.1
C13 C12 H12 120.1
C14 C13 C12 120.5(8)
C14 C13 H13 119.8
C12 C13 H13 119.8
C13 C14 C9 120.5(8)
C13 C14 H14 119.8
C9 C14 H14 119.8
N1 C15 H15A 109.5
N1 C15 H15B 109.5
H15A C15 H15B 109.5
N1 C15 H15C 109.5
H15A C15 H15C 109.5
H15B C15 H15C 109.5
C21 C16 C17 121.8(7)
C21 C16 S1 119.1(6)
C17 C16 S1 119.1(5)
C18 C17 C16 121.2(7)
C18 C17 H17 119.4
C16 C17 H17 119.4
C17 C18 C19 116.3(9)
C17 C18 H18 121.8
C19 C18 H18 121.8
C20 C19 C18 123.2(8)
C20 C19 H19 118.4
C18 C19 H19 118.4
C19 C20 C21 119.0(8)
C19 C20 H20 120.5
C21 C20 H20 120.5
C16 C21 C20 118.3(9)
C16 C21 H21 120.8
C20 C21 H21 120.8
N2 C22 C23 113.0(5)
N2 C22 H22A 109.0
C23 C22 H22A 109.0
N2 C22 H22B 109.0
C23 C22 H22B 109.0
H22A C22 H22B 107.8
C24 C23 C30 110.7(5)
C24 C23 C22 114.8(5)
C30 C23 C22 106.7(5)
C24 C23 H23 108.1
C30 C23 H23 108.1
C22 C23 H23 108.1
C29 C24 C25 114.7(6)
C29 C24 C23 120.0(6)
C25 C24 C23 125.2(6)
C26 C25 C24 122.9(8)
C26 C25 H25 118.5
C24 C25 H25 118.5
C25 C26 C27 120.1(8)
C25 C26 H26 119.9
C27 C26 H26 119.9
C26 C27 C28 119.8(7)
C26 C27 H27 120.1
C28 C27 H27 120.1
C27 C28 C29 117.6(8)
C27 C28 H28 121.2
C29 C28 H28 121.2
C24 C29 F2 118.3(6)
C24 C29 C28 124.8(7)
F2 C29 C28 116.9(6)
C31 C30 C35 116.9(6)
C31 C30 C23 123.1(6)
C35 C30 C23 119.8(6)
C32 C31 C30 121.6(7)
C32 C31 H31 119.2
C30 C31 H31 119.2
C33 C32 C31 120.6(8)
C33 C32 H32 119.7
C31 C32 H32 119.7
C32 C33 C34 120.0(7)
C32 C33 H33 120.0
C34 C33 H33 120.0
C33 C34 C35 119.5(7)
C33 C34 H34 120.2
C35 C34 H34 120.2
C34 C35 C30 121.3(8)
C34 C35 H35 119.4
C30 C35 H35 119.4
N2 C36 H36A 109.5
N2 C36 H36B 109.5
H36A C36 H36B 109.5
N2 C36 H36C 109.5
H36A C36 H36C 109.5
H36B C36 H36C 109.5
C38 C37 C42 121.4(7)
C38 C37 S2 119.1(5)
C42 C37 S2 119.5(6)
C37 C38 C39 117.6(7)
C37 C38 H38 121.2
C39 C38 H38 121.2
C40 C39 C38 123.2(8)
C40 C39 H39 118.4
C38 C39 H39 118.4
C39 C40 C41 118.2(8)
C39 C40 H40 120.9
C41 C40 H40 120.9
C40 C41 C42 122.4(7)
C40 C41 H41 118.8
C42 C41 H41 118.8
C37 C42 C41 117.2(8)
C37 C42 H42 121.4
C41 C42 H42 121.4

loop_
_geom_bond_atom_site_label_1
_geom_bond_atom_site_label_2
_geom_bond_distance
S1 O1 1.426(5)
S1 O2 1.439(5)
S1 N1 1.641(6)
S1 C16 1.777(6)
S2 O4 1.415(6)
S2 O3 1.416(5)
S2 N2 1.628(6)
S2 C37 1.774(7)
F1 C8 1.306(7)
F2 C29 1.368(8)
N1 C15 1.462(7)
N1 C1 1.464(8)
N2 C36 1.473(8)
N2 C22 1.476(8)
C1 C2 1.540(9)
C1 H1A 0.9700
C1 H1B 0.9700
C2 C9 1.507(8)
C2 C3 1.522(9)
C2 H2 0.9800
C3 C8 1.372(9)
C3 C4 1.391(9)
C4 C5 1.394(11)
C4 H4 0.9300
C5 C6 1.379(12)
C5 H5 0.9300
C6 C7 1.352(11)
C6 H6 0.9300
C7 C8 1.376(10)
C7 H7 0.9300
C9 C10 1.370(10)
C9 C14 1.398(10)
C10 C11 1.420(9)
C10 H10 0.9300
C11 C12 1.351(13)
C11 H11 0.9300
C12 C13 1.383(13)
C12 H12 0.9300
C13 C14 1.367(10)
C13 H13 0.9300
C14 H14 0.9300
C15 H15A 0.9600
C15 H15B 0.9600
C15 H15C 0.9600
C16 C21 1.371(9)
C16 C17 1.380(10)
C17 C18 1.375(11)
C17 H17 0.9300
C18 C19 1.409(14)
C18 H18 0.9300
C19 C20 1.361(14)
C19 H19 0.9300
C20 C21 1.405(12)
C20 H20 0.9300
C21 H21 0.9300
C22 C23 1.533(9)
C22 H22A 0.9700
C22 H22B 0.9700
C23 C24 1.519(8)
C23 C30 1.526(8)
C23 H23 0.9800
C24 C29 1.362(9)
C24 C25 1.392(10)
C25 C26 1.363(10)
C25 H25 0.9300
C26 C27 1.369(12)
C26 H26 0.9300
C27 C28 1.380(12)
C27 H27 0.9300
C28 C29 1.389(10)
C28 H28 0.9300
C30 C31 1.368(9)
C30 C35 1.391(10)
C31 C32 1.368(10)
C31 H31 0.9300
C32 C33 1.352(12)
C32 H32 0.9300
C33 C34 1.358(11)
C33 H33 0.9300
C34 C35 1.382(11)
C34 H34 0.9300
C35 H35 0.9300
C36 H36A 0.9600
C36 H36B 0.9600
C36 H36C 0.9600
C37 C38 1.360(9)
C37 C42 1.376(8)
C38 C39 1.392(9)
C38 H38 0.9300
C39 C40 1.327(11)
C39 H39 0.9300
C40 C41 1.347(13)
C40 H40 0.9300
C41 C42 1.399(12)
C41 H41 0.9300
C42 H42 0.9300

loop_
_geom_hbond_atom_site_label_D
_geom_hbond_atom_site_label_H
_geom_hbond_atom_site_label_A
_geom_hbond_distance_DH
_geom_hbond_distance_HA
_geom_hbond_distance_DA
_geom_hbond_angle_DHA
_geom_hbond_site_symmetry_A
C1 H1B O1 0.97 2.36 2.863(8) 112.0 .
C7 H7 F2 0.93 2.62 3.424(9) 144.5 1_456
C17 H17 O3 0.93 2.63 3.414(9) 142.7 1_545
C22 H22A O3 0.97 2.34 2.853(8) 111.9 .
C38 H38 O1 0.93 2.63 3.390(8) 139.8 1_565
C1 H1B O1 0.97 2.36 2.863(8) 112.0 .
C7 H7 F2 0.93 2.62 3.424(9) 144.5 1_456
C17 H17 O3 0.93 2.63 3.414(9) 142.7 1_545
C22 H22A O3 0.97 2.34 2.853(8) 111.9 .
C38 H38 O1 0.93 2.63 3.390(8) 139.8 1_565

loop_
_geom_torsion_atom_site_label_1
_geom_torsion_atom_site_label_2
_geom_torsion_atom_site_label_3
_geom_torsion_atom_site_label_4
_geom_torsion
O1 S1 N1 C15 173.6(5)
O2 S1 N1 C15 -58.0(5)
C16 S1 N1 C15 56.8(5)
O1 S1 N1 C1 31.5(5)
O2 S1 N1 C1 159.9(5)
C16 S1 N1 C1 -85.2(5)
O4 S2 N2 C36 57.1(5)
O3 S2 N2 C36 -173.5(4)
C37 S2 N2 C36 -57.4(5)
O4 S2 N2 C22 -161.5(5)
O3 S2 N2 C22 -32.1(5)
C37 S2 N2 C22 84.0(5)
C15 N1 C1 C2 75.3(7)
S1 N1 C1 C2 -142.7(5)
N1 C1 C2 C9 59.4(7)
N1 C1 C2 C3 -173.8(5)
C9 C2 C3 C8 -138.7(6)
C1 C2 C3 C8 93.2(7)
C9 C2 C3 C4 42.0(8)
C1 C2 C3 C4 -86.2(7)
C8 C3 C4 C5 -1.7(11)
C2 C3 C4 C5 177.7(8)
C3 C4 C5 C6 0.6(15)
C4 C5 C6 C7 1.2(15)
C5 C6 C7 C8 -1.8(12)
C4 C3 C8 F1 176.8(6)
C2 C3 C8 F1 -2.6(10)
C4 C3 C8 C7 1.2(11)
C2 C3 C8 C7 -178.2(6)
C6 C7 C8 F1 -175.0(7)
C6 C7 C8 C3 0.6(12)
C3 C2 C9 C10 -94.8(7)
C1 C2 C9 C10 28.7(9)
C3 C2 C9 C14 81.5(7)
C1 C2 C9 C14 -155.0(6)
C14 C9 C10 C11 -2.9(10)
C2 C9 C10 C11 173.4(6)
C9 C10 C11 C12 -0.6(12)
C10 C11 C12 C13 3.4(13)
C11 C12 C13 C14 -2.6(14)
C12 C13 C14 C9 -0.9(13)
C10 C9 C14 C13 3.6(11)
C2 C9 C14 C13 -172.8(7)
O1 S1 C16 C21 123.9(6)
O2 S1 C16 C21 -6.3(7)
N1 S1 C16 C21 -121.0(6)
O1 S1 C16 C17 -56.8(6)
O2 S1 C16 C17 173.1(6)
N1 S1 C16 C17 58.4(6)
C21 C16 C17 C18 1.8(12)
S1 C16 C17 C18 -177.6(6)
C16 C17 C18 C19 -2.1(12)
C17 C18 C19 C20 -0.2(14)
C18 C19 C20 C21 2.8(15)
C17 C16 C21 C20 0.9(12)
S1 C16 C21 C20 -179.7(7)
C19 C20 C21 C16 -3.1(14)
C36 N2 C22 C23 -74.5(6)
S2 N2 C22 C23 143.4(5)
N2 C22 C23 C24 -62.9(7)
N2 C22 C23 C30 174.1(5)
C30 C23 C24 C29 -77.3(7)
C22 C23 C24 C29 161.8(6)
C30 C23 C24 C25 98.8(7)
C22 C23 C24 C25 -22.1(9)
C29 C24 C25 C26 0.2(10)
C23 C24 C25 C26 -176.1(6)
C24 C25 C26 C27 -2.8(11)
C25 C26 C27 C28 2.8(12)
C26 C27 C28 C29 -0.4(11)
C25 C24 C29 F2 179.8(6)
C23 C24 C29 F2 -3.7(8)
C25 C24 C29 C28 2.4(9)
C23 C24 C29 C28 178.9(6)
C27 C28 C29 C24 -2.3(11)
C27 C28 C29 F2 -179.8(6)
C24 C23 C30 C31 -50.6(9)
C22 C23 C30 C31 75.0(7)
C24 C23 C30 C35 133.4(7)
C22 C23 C30 C35 -101.1(7)
C35 C30 C31 C32 1.1(12)
C23 C30 C31 C32 -175.0(8)
C30 C31 C32 C33 -1.5(15)
C31 C32 C33 C34 1.9(14)
C32 C33 C34 C35 -1.9(12)
C33 C34 C35 C30 1.6(12)
C31 C30 C35 C34 -1.2(11)
C23 C30 C35 C34 175.1(6)
O4 S2 C37 C38 -171.2(5)
O3 S2 C37 C38 58.4(6)
N2 S2 C37 C38 -57.0(6)
O4 S2 C37 C42 8.4(6)
O3 S2 C37 C42 -121.9(6)
N2 S2 C37 C42 122.6(6)
C42 C37 C38 C39 -2.9(10)
S2 C37 C38 C39 176.7(5)
C37 C38 C39 C40 2.7(12)
C38 C39 C40 C41 -0.6(13)
C39 C40 C41 C42 -1.4(13)
C38 C37 C42 C41 1.2(10)
S2 C37 C42 C41 -178.5(5)
C40 C41 C42 C37 1.1(12)
